data_7003112
loop_
_publ_author_name
'Hollingsworth, Nathan'
'Kanna, Miki'
'Kociok-K\"ohn, Gabriele'
'Molloy, Kieran C.'
'Wongnawa, Sumpun'

_publ_section_title
;
 Synthesis and characterisation of new titanium amino-alkoxides:
 precursors for the formation of TiO2 materials
;
_journal_issue 5
_journal_name_full 'Dalton Transactions'
_journal_page_first 631
_journal_page_last 641
_journal_paper_doi 10.1039/b712375b
_journal_year 2008
_chemical_formula_moiety 'C24 H54 N6 O6 Zn2'
_chemical_formula_sum 'C24 H54 N6 O6 Zn2'
_chemical_formula_weight 653.47
_chemical_name_systematic
;
?
;
_space_group_IT_number 14
_symmetry_cell_setting monoclinic
_symmetry_space_group_name_Hall '-P 2ybc'
_symmetry_space_group_name_H-M 'P 1 21/c 1'
_atom_sites_solution_hydrogens geom
_atom_sites_solution_primary direct
_atom_sites_solution_secondary difmap
_audit_creation_method SHELXL-97
_cell_angle_alpha 90.00
_cell_angle_beta 111.741(2)
_cell_angle_gamma 90.00
_cell_formula_units_Z 2
_cell_length_a 9.6443(3)
_cell_length_b 16.8905(6)
_cell_length_c 10.4930(4)
_cell_measurement_reflns_used 38176
_cell_measurement_temperature 150(2)
_cell_measurement_theta_max 27.485
_cell_measurement_theta_min 2.910
_cell_volume 1587.69(10)
_computing_cell_refinement 'HKL Scalepack (Otwinski & Minor, 1997)'
_computing_data_collection 'Collect (Nonius BV, 1997-2000)'
_computing_data_reduction
;
DENZO-SCALEPACK Z. Otwinowski and W. Minor, "
Processing of X-ray Diffraction Data Collected in Oscillation Mode ",
Methods in Enzymology, Volume 276: Macromolecular Crystallography,
part A, p.307-326, 1997,C.W. Carter, Jr. & R. M. Sweet, Eds., Academic Press.
;
_computing_molecular_graphics 'ORTEP3 for Windows - Farrugia, L. J. J. Appl. Crystallogr. 1997, 30, 565'
_computing_publication_material
;
WinGX publication routines, Farrugia,
L. J., J. Appl. Crystallogr., 1999, 32, 837-838
;
_computing_structure_refinement
;
SHELXL97 -Program for Crystal Structure Analysis (Release 97-2).
Sheldrick, G.M., Instit\"ut f\"ur Anorganische Chemie der Universit\"at,
Tammanstrasse 4, D-3400 G\"ottingen, Germany, 1998
;
_computing_structure_solution
;
SIR97- Altomare A., Burla M.C., Camalli M., Cascarano G.L., Giacovazzo C. ,
Guagliardi A., Moliterni A.G.G., Polidori G.,Spagna R.
(1999) J. Appl. Cryst. 32, 115-119
;
_diffrn_ambient_temperature 150(2)
_diffrn_measured_fraction_theta_full 0.956
_diffrn_measured_fraction_theta_max 0.956
_diffrn_measurement_device '95mm CCD camera on \k-goniostat'
_diffrn_measurement_device_type 'Nonius Kappa CCD'
_diffrn_measurement_method '297 1.9 degree images with \f and \v scans'
_diffrn_radiation_monochromator graphite
_diffrn_radiation_source 'fine-focus sealed tube'
_diffrn_radiation_type MoK\a
_diffrn_radiation_wavelength 0.71073
_diffrn_reflns_av_R_equivalents 0.0461
_diffrn_reflns_av_sigmaI/netI 0.0539
_diffrn_reflns_limit_h_max 12
_diffrn_reflns_limit_h_min -11
_diffrn_reflns_limit_k_max 21
_diffrn_reflns_limit_k_min -21
_diffrn_reflns_limit_l_max 13
_diffrn_reflns_limit_l_min -13
_diffrn_reflns_number 12765
_diffrn_reflns_theta_full 27.45
_diffrn_reflns_theta_max 27.45
_diffrn_reflns_theta_min 4.13
_diffrn_standards_decay_% 0
_diffrn_standards_number 0
_exptl_absorpt_coefficient_mu 1.555
_exptl_absorpt_correction_type none
_exptl_crystal_colour colourless
_exptl_crystal_density_diffrn 1.367
_exptl_crystal_density_method 'not measured'
_exptl_crystal_description block
_exptl_crystal_F_000 696
_exptl_crystal_size_max 0.30
_exptl_crystal_size_mid 0.30
_exptl_crystal_size_min 0.30
_refine_diff_density_max 0.379
_refine_diff_density_min -0.354
_refine_diff_density_rms 0.068
_refine_ls_extinction_method none
_refine_ls_goodness_of_fit_ref 1.035
_refine_ls_hydrogen_treatment noref
_refine_ls_matrix_type full
_refine_ls_number_parameters 179
_refine_ls_number_reflns 3482
_refine_ls_number_restraints 0
_refine_ls_restrained_S_all 1.035
_refine_ls_R_factor_all 0.0587
_refine_ls_R_factor_gt 0.0332
_refine_ls_shift/su_max 0.000
_refine_ls_shift/su_mean 0.000
_refine_ls_structure_factor_coef Fsqd
_refine_ls_weighting_details 'calc w=1/[\s^2^(Fo^2^)+(0.0331P)^2^+0.1839P] where P=(Fo^2^+2Fc^2^)/3'
_refine_ls_weighting_scheme calc
_refine_ls_wR_factor_gt 0.0691
_refine_ls_wR_factor_ref 0.0755
_reflns_number_gt 2600
_reflns_number_total 3482
_reflns_threshold_expression >2sigma(I)
_cod_data_source_file b712375b.txt
_cod_data_source_block h06kcm29
_cod_database_code 7003112

loop_
_symmetry_equiv_pos_as_xyz
'x, y, z'
'-x, y+1/2, -z+1/2'
'-x, -y, -z'
'x, -y-1/2, z-1/2'

loop_
_atom_site_label
_atom_site_type_symbol
_atom_site_fract_x
_atom_site_fract_y
_atom_site_fract_z
_atom_site_U_iso_or_equiv
_atom_site_adp_type
_atom_site_occupancy
_atom_site_symmetry_multiplicity
_atom_site_calc_flag
_atom_site_refinement_flags
_atom_site_disorder_assembly
_atom_site_disorder_group
Zn Zn -0.02403(3) 0.060956(14) -0.11374(2) 0.02117(9) Uani 1 1 d . . .
O1 O 0.13384(16) 0.03251(8) 0.07377(14) 0.0204(3) Uani 1 1 d . . .
O2 O 0.09381(17) 0.13049(9) -0.19684(15) 0.0304(4) Uani 1 1 d . . .
O3 O 0.16168(18) 0.00812(10) -0.22254(17) 0.0361(4) Uani 1 1 d . . .
N1 N -0.0762(2) 0.15638(10) 0.00259(18) 0.0245(4) Uani 1 1 d . . .
N2 N 0.2008(2) -0.03067(11) 0.31953(18) 0.0281(4) Uani 1 1 d . . .
N3 N 0.4359(2) 0.11335(11) 0.20894(19) 0.0304(5) Uani 1 1 d . . .
C1 C 0.1638(2) 0.09298(13) 0.1724(2) 0.0232(5) Uani 1 1 d . . .
C2 C 0.0174(2) 0.13943(13) 0.1485(2) 0.0267(5) Uani 1 1 d . . .
H2A H -0.0433 0.1089 0.1894 0.032 Uiso 1 1 calc R . .
H2B H 0.0436 0.1904 0.1984 0.032 Uiso 1 1 calc R . .
C3 C -0.0415(3) 0.23489(13) -0.0415(2) 0.0331(6) Uani 1 1 d . . .
H3A H -0.0489 0.2756 0.0222 0.050 Uiso 1 1 calc R . .
H3B H -0.1126 0.2466 -0.1341 0.050 Uiso 1 1 calc R . .
H3C H 0.0601 0.2343 -0.0416 0.050 Uiso 1 1 calc R . .
C4 C -0.2333(3) 0.15764(14) -0.0081(3) 0.0344(6) Uani 1 1 d . . .
H4A H -0.2613 0.1051 0.0140 0.052 Uiso 1 1 calc R . .
H4B H -0.2980 0.1721 -0.1018 0.052 Uiso 1 1 calc R . .
H4C H -0.2449 0.1966 0.0565 0.052 Uiso 1 1 calc R . .
C5 C 0.2114(3) 0.05677(13) 0.3196(2) 0.0298(5) Uani 1 1 d . . .
H5A H 0.3156 0.0726 0.3736 0.036 Uiso 1 1 calc R . .
H5B H 0.1472 0.0791 0.3655 0.036 Uiso 1 1 calc R . .
C6 C 0.3423(3) -0.06536(15) 0.3223(3) 0.0422(7) Uani 1 1 d . . .
H6A H 0.4241 -0.0484 0.4058 0.063 Uiso 1 1 calc R . .
H6B H 0.3619 -0.0475 0.2417 0.063 Uiso 1 1 calc R . .
H6C H 0.3350 -0.1232 0.3212 0.063 Uiso 1 1 calc R . .
C7 C 0.1752(3) -0.05724(16) 0.4426(2) 0.0467(7) Uani 1 1 d . . .
H7A H 0.1685 -0.1151 0.4422 0.070 Uiso 1 1 calc R . .
H7B H 0.0818 -0.0344 0.4426 0.070 Uiso 1 1 calc R . .
H7C H 0.2582 -0.0399 0.5249 0.070 Uiso 1 1 calc R . .
C8 C 0.2873(2) 0.14954(13) 0.1686(2) 0.0277(5) Uani 1 1 d . . .
H8A H 0.2588 0.1708 0.0744 0.033 Uiso 1 1 calc R . .
H8B H 0.2933 0.1948 0.2305 0.033 Uiso 1 1 calc R . .
C9 C 0.4560(3) 0.07344(14) 0.0937(3) 0.0356(6) Uani 1 1 d . . .
H9A H 0.3738 0.0361 0.0520 0.053 Uiso 1 1 calc R . .
H9B H 0.5510 0.0446 0.1264 0.053 Uiso 1 1 calc R . .
H9C H 0.4568 0.1128 0.0253 0.053 Uiso 1 1 calc R . .
C10 C 0.5512(3) 0.17298(16) 0.2645(3) 0.0437(7) Uani 1 1 d . . .
H10A H 0.6495 0.1488 0.2848 0.066 Uiso 1 1 calc R . .
H10B H 0.5456 0.1948 0.3491 0.066 Uiso 1 1 calc R . .
H10C H 0.5363 0.2156 0.1973 0.066 Uiso 1 1 calc R . .
C11 C 0.1726(3) 0.08081(14) -0.2326(2) 0.0281(5) Uani 1 1 d . . .
C12 C 0.2808(3) 0.11496(15) -0.2910(3) 0.0352(6) Uani 1 1 d . . .
H12A H 0.3457 0.0728 -0.3012 0.053 Uiso 1 1 calc R . .
H12B H 0.3418 0.1557 -0.2288 0.053 Uiso 1 1 calc R . .
H12C H 0.2254 0.1386 -0.3808 0.053 Uiso 1 1 calc R . .

loop_
_atom_site_aniso_label
_atom_site_aniso_U_11
_atom_site_aniso_U_22
_atom_site_aniso_U_33
_atom_site_aniso_U_23
_atom_site_aniso_U_13
_atom_site_aniso_U_12
Zn 0.02045(15) 0.01844(14) 0.02405(14) 0.00070(10) 0.00756(10) -0.00036(11)
O1 0.0201(8) 0.0189(7) 0.0221(8) -0.0017(6) 0.0078(6) -0.0007(6)
O2 0.0259(9) 0.0348(9) 0.0327(9) 0.0001(7) 0.0136(7) -0.0007(7)
O3 0.0360(10) 0.0298(10) 0.0422(10) 0.0052(8) 0.0140(8) -0.0040(8)
N1 0.0239(11) 0.0203(9) 0.0315(10) 0.0020(8) 0.0127(8) 0.0029(7)
N2 0.0284(11) 0.0263(10) 0.0266(10) 0.0030(8) 0.0067(8) -0.0033(8)
N3 0.0197(10) 0.0307(11) 0.0353(11) 0.0004(8) 0.0039(8) -0.0057(8)
C1 0.0251(12) 0.0195(11) 0.0238(11) -0.0037(9) 0.0077(9) -0.0027(9)
C2 0.0301(13) 0.0241(12) 0.0288(12) -0.0057(9) 0.0142(10) -0.0024(10)
C3 0.0357(14) 0.0204(12) 0.0450(15) 0.0009(10) 0.0171(11) 0.0037(10)
C4 0.0266(14) 0.0338(14) 0.0465(15) 0.0005(11) 0.0177(11) 0.0056(10)
C5 0.0341(14) 0.0287(13) 0.0239(11) -0.0031(9) 0.0077(10) -0.0027(10)
C6 0.0344(15) 0.0385(15) 0.0404(15) -0.0039(11) -0.0018(11) 0.0082(12)
C7 0.0559(18) 0.0482(17) 0.0287(13) 0.0047(12) 0.0073(12) -0.0216(14)
C8 0.0279(13) 0.0212(12) 0.0320(12) -0.0017(9) 0.0088(10) -0.0017(9)
C9 0.0241(13) 0.0392(15) 0.0444(15) 0.0009(11) 0.0139(11) -0.0010(11)
C10 0.0313(14) 0.0429(16) 0.0469(15) 0.0002(12) 0.0028(11) -0.0138(12)
C11 0.0245(13) 0.0349(15) 0.0232(12) 0.0016(10) 0.0067(9) -0.0028(10)
C12 0.0341(14) 0.0356(14) 0.0426(14) 0.0026(11) 0.0218(12) -0.0010(11)

loop_
_atom_type_symbol
_atom_type_description
_atom_type_scat_dispersion_real
_atom_type_scat_dispersion_imag
_atom_type_scat_source
C C 0.0033 0.0016 'International Tables Vol C Tables 4.2.6.8 and 6.1.1.4'
H H 0.0000 0.0000 'International Tables Vol C Tables 4.2.6.8 and 6.1.1.4'
O O 0.0106 0.0060 'International Tables Vol C Tables 4.2.6.8 and 6.1.1.4'
N N 0.0061 0.0033 'International Tables Vol C Tables 4.2.6.8 and 6.1.1.4'
Zn Zn 0.2839 1.4301 'International Tables Vol C Tables 4.2.6.8 and 6.1.1.4'

loop_
_geom_angle_atom_site_label_1
_geom_angle_atom_site_label_2
_geom_angle_atom_site_label_3
_geom_angle
_geom_angle_site_symmetry_1
_geom_angle_site_symmetry_3
_geom_angle_publ_flag
O1 Zn O2 162.12(6) 3 . ?
O1 Zn O1 83.00(6) 3 . ?
O2 Zn O1 102.23(6) . . ?
O1 Zn N1 102.25(6) 3 . ?
O2 Zn N1 95.38(6) . . ?
O1 Zn N1 83.10(6) . . ?
O1 Zn N2 75.79(6) 3 3 ?
O2 Zn N2 93.70(6) . 3 ?
O1 Zn N2 153.34(6) . 3 ?
N1 Zn N2 116.84(7) . 3 ?
O1 Zn O3 108.63(5) 3 . ?
O2 Zn O3 55.21(6) . . ?
O1 Zn O3 87.34(5) . . ?
N1 Zn O3 146.24(6) . . ?
N2 Zn O3 84.37(6) 3 . ?
C1 O1 Zn 113.18(12) . 3 ?
C1 O1 Zn 114.42(12) . . ?
Zn O1 Zn 97.00(6) 3 . ?
C11 O2 Zn 103.50(14) . . ?
C11 O3 Zn 78.04(14) . . ?
C4 N1 C3 107.88(17) . . ?
C4 N1 C2 107.15(17) . . ?
C3 N1 C2 111.81(17) . . ?
C4 N1 Zn 114.15(13) . . ?
C3 N1 Zn 111.06(13) . . ?
C2 N1 Zn 104.75(12) . . ?
C7 N2 C6 108.4(2) . . ?
C7 N2 C5 109.75(19) . . ?
C6 N2 C5 109.45(19) . . ?
C7 N2 Zn 117.18(15) . 3 ?
C6 N2 Zn 107.09(14) . 3 ?
C5 N2 Zn 104.70(12) . 3 ?
C10 N3 C9 109.7(2) . . ?
C10 N3 C8 110.30(19) . . ?
C9 N3 C8 111.65(18) . . ?
O1 C1 C8 112.46(18) . . ?
O1 C1 C2 108.76(16) . . ?
C8 C1 C2 110.40(18) . . ?
O1 C1 C5 110.37(17) . . ?
C8 C1 C5 108.74(17) . . ?
C2 C1 C5 105.92(18) . . ?
N1 C2 C1 115.60(17) . . ?
N1 C2 H2A 108.4 . . ?
C1 C2 H2A 108.4 . . ?
N1 C2 H2B 108.4 . . ?
C1 C2 H2B 108.4 . . ?
H2A C2 H2B 107.4 . . ?
N1 C3 H3A 109.5 . . ?
N1 C3 H3B 109.5 . . ?
H3A C3 H3B 109.5 . . ?
N1 C3 H3C 109.5 . . ?
H3A C3 H3C 109.5 . . ?
H3B C3 H3C 109.5 . . ?
N1 C4 H4A 109.5 . . ?
N1 C4 H4B 109.5 . . ?
H4A C4 H4B 109.5 . . ?
N1 C4 H4C 109.5 . . ?
H4A C4 H4C 109.5 . . ?
H4B C4 H4C 109.5 . . ?
N2 C5 C1 113.26(17) . . ?
N2 C5 H5A 108.9 . . ?
C1 C5 H5A 108.9 . . ?
N2 C5 H5B 108.9 . . ?
C1 C5 H5B 108.9 . . ?
H5A C5 H5B 107.7 . . ?
N2 C6 H6A 109.5 . . ?
N2 C6 H6B 109.5 . . ?
H6A C6 H6B 109.5 . . ?
N2 C6 H6C 109.5 . . ?
H6A C6 H6C 109.5 . . ?
H6B C6 H6C 109.5 . . ?
N2 C7 H7A 109.5 . . ?
N2 C7 H7B 109.5 . . ?
H7A C7 H7B 109.5 . . ?
N2 C7 H7C 109.5 . . ?
H7A C7 H7C 109.5 . . ?
H7B C7 H7C 109.5 . . ?
N3 C8 C1 114.60(18) . . ?
N3 C8 H8A 108.6 . . ?
C1 C8 H8A 108.6 . . ?
N3 C8 H8B 108.6 . . ?
C1 C8 H8B 108.6 . . ?
H8A C8 H8B 107.6 . . ?
N3 C9 H9A 109.5 . . ?
N3 C9 H9B 109.5 . . ?
H9A C9 H9B 109.5 . . ?
N3 C9 H9C 109.5 . . ?
H9A C9 H9C 109.5 . . ?
H9B C9 H9C 109.5 . . ?
N3 C10 H10A 109.5 . . ?
N3 C10 H10B 109.5 . . ?
H10A C10 H10B 109.5 . . ?
N3 C10 H10C 109.5 . . ?
H10A C10 H10C 109.5 . . ?
H10B C10 H10C 109.5 . . ?
O3 C11 O2 123.1(2) . . ?
O3 C11 C12 120.5(2) . . ?
O2 C11 C12 116.4(2) . . ?
C11 C12 H12A 109.5 . . ?
C11 C12 H12B 109.5 . . ?
H12A C12 H12B 109.5 . . ?
C11 C12 H12C 109.5 . . ?
H12A C12 H12C 109.5 . . ?
H12B C12 H12C 109.5 . . ?

loop_
_geom_bond_atom_site_label_1
_geom_bond_atom_site_label_2
_geom_bond_distance
_geom_bond_site_symmetry_2
_geom_bond_publ_flag
Zn O1 2.0294(14) 3 ?
Zn O2 2.0410(15) . ?
Zn O1 2.0496(14) . ?
Zn N1 2.1898(17) . ?
Zn N2 2.2594(18) 3 ?
Zn O3 2.6120(17) . ?
O1 C1 1.406(2) . ?
O1 Zn 2.0294(14) 3 ?
O2 C11 1.278(3) . ?
O3 C11 1.240(3) . ?
N1 C4 1.478(3) . ?
N1 C3 1.483(3) . ?
N1 C2 1.489(3) . ?
N2 C7 1.472(3) . ?
N2 C6 1.475(3) . ?
N2 C5 1.480(3) . ?
N2 Zn 2.2594(18) 3 ?
N3 C10 1.453(3) . ?
N3 C9 1.458(3) . ?
N3 C8 1.469(3) . ?
C1 C8 1.539(3) . ?
C1 C2 1.552(3) . ?
C1 C5 1.563(3) . ?
C2 H2A 0.9900 . ?
C2 H2B 0.9900 . ?
C3 H3A 0.9800 . ?
C3 H3B 0.9800 . ?
C3 H3C 0.9800 . ?
C4 H4A 0.9800 . ?
C4 H4B 0.9800 . ?
C4 H4C 0.9800 . ?
C5 H5A 0.9900 . ?
C5 H5B 0.9900 . ?
C6 H6A 0.9800 . ?
C6 H6B 0.9800 . ?
C6 H6C 0.9800 . ?
C7 H7A 0.9800 . ?
C7 H7B 0.9800 . ?
C7 H7C 0.9800 . ?
C8 H8A 0.9900 . ?
C8 H8B 0.9900 . ?
C9 H9A 0.9800 . ?
C9 H9B 0.9800 . ?
C9 H9C 0.9800 . ?
C10 H10A 0.9800 . ?
C10 H10B 0.9800 . ?
C10 H10C 0.9800 . ?
C11 C12 1.506(3) . ?
C12 H12A 0.9800 . ?
C12 H12B 0.9800 . ?
C12 H12C 0.9800 . ?
